data_4326698
loop_
_publ_author_name
'Helle Svendsen'
'Mads Ry Vogel J\/orgensen'
'Jacob Overgaard'
'Yu-Sheng Chen'
'Guillaume Chastanet'
'Jean-Fran\,cois L\'etard'
'Kenichi Kato'
'Masaki Takata'
'Bo B. Iversen'

_publ_section_title
;
 Analysis of the Photomagnetic Properties of Cyano-Bridged
 Heterobimetallic Complexes by X-Ray Diffraction
;
_journal_name_full 'Inorganic Chemistry'
_journal_page_first 10974
_journal_page_last 10984
_journal_paper_doi 10.1021/ic2015258
_journal_volume 50
_journal_year 2011
_chemical_formula_moiety 'Co C6 N6, Nd C12 H36 N4 O8'
_chemical_formula_sum 'C18 H36 Co N10 Nd O8'
_chemical_formula_weight 723.74
_chemical_name_systematic
; 
 NdCoDMF "Excited State" (APS) 
;
_space_group_IT_number 14
_symmetry_cell_setting monoclinic
_symmetry_space_group_name_Hall '-P 2yn'
_symmetry_space_group_name_H-M 'P 1 21/n 1'
_atom_sites_solution_hydrogens geom
_atom_sites_solution_primary direct
_atom_sites_solution_secondary difmap
_audit_creation_method SHELXL-97
_cell_angle_alpha 90.00
_cell_angle_beta 96.2436(8)
_cell_angle_gamma 90.00
_cell_formula_units_Z 4
_cell_length_a 17.5347(6)
_cell_length_b 8.7967(3)
_cell_length_c 19.4154(6)
_cell_measurement_temperature 15(2)
_cell_volume 2977.01(17)
_computing_cell_refinement 'SAINT+ (Bruker-AXS. Madison WI)'
_computing_data_collection 'ApexII (Bruker-AXS, Madison WI'
_computing_data_reduction 'SADABS (Sheldrick, 1997)'
_computing_structure_refinement 'SHELXL-97 (Sheldrick, 1997)'
_computing_structure_solution 'SHELXS-97 (Sheldrick, 1990)'
_diffrn_ambient_temperature 15(2)
_diffrn_measured_fraction_theta_full 0.991
_diffrn_measured_fraction_theta_max 0.864
_diffrn_radiation_monochromator graphite
_diffrn_radiation_source 'synchrotron radiation'
_diffrn_radiation_wavelength 0.41328
_diffrn_reflns_av_R_equivalents 0.0602
_diffrn_reflns_av_sigmaI/netI 0.0396
_diffrn_reflns_limit_h_max 31
_diffrn_reflns_limit_h_min -31
_diffrn_reflns_limit_k_max 15
_diffrn_reflns_limit_k_min 0
_diffrn_reflns_limit_l_max 34
_diffrn_reflns_limit_l_min 0
_diffrn_reflns_number 86909
_diffrn_reflns_theta_full 20.00
_diffrn_reflns_theta_max 21.96
_diffrn_reflns_theta_min 0.96
_exptl_absorpt_coefficient_mu 0.497
_exptl_absorpt_correction_T_max 0.982
_exptl_absorpt_correction_T_min 0.920
_exptl_absorpt_correction_type empirical
_exptl_crystal_colour white
_exptl_crystal_density_diffrn 1.615
_exptl_crystal_description block
_exptl_crystal_F_000 1460
_exptl_crystal_size_max 0.03
_exptl_crystal_size_mid 0.03
_exptl_crystal_size_min 0.02
_refine_diff_density_max 2.062
_refine_diff_density_min -0.956
_refine_diff_density_rms 0.134
_refine_ls_extinction_method none
_refine_ls_goodness_of_fit_ref 1.516
_refine_ls_hydrogen_treatment mixed
_refine_ls_matrix_type full
_refine_ls_number_parameters 367
_refine_ls_number_reflns 15953
_refine_ls_number_restraints 12
_refine_ls_restrained_S_all 1.521
_refine_ls_R_factor_all 0.0335
_refine_ls_R_factor_gt 0.0270
_refine_ls_shift/su_max 0.009
_refine_ls_shift/su_mean 0.000
_refine_ls_structure_factor_coef Fsqd
_refine_ls_weighting_details 'calc w=1/[\s^2^(Fo^2^)+(0.0000P)^2^+0.0000P] where P=(Fo^2^+2Fc^2^)/3'
_refine_ls_weighting_scheme calc
_refine_ls_wR_factor_gt 0.0609
_refine_ls_wR_factor_ref 0.0620
_reflns_number_gt 13799
_reflns_number_total 15953
_reflns_threshold_expression >2sigma(I)
_cod_data_source_file ic2015258_si_001_14.cif
_cod_data_source_block NdCoDMF_EXC
_cod_database_code 4326698

loop_
_symmetry_equiv_pos_as_xyz
'x, y, z'
'-x+1/2, y+1/2, -z+1/2'
'-x, -y, -z'
'x-1/2, -y-1/2, z-1/2'

loop_
_atom_site_label
_atom_site_type_symbol
_atom_site_fract_x
_atom_site_fract_y
_atom_site_fract_z
_atom_site_U_iso_or_equiv
_atom_site_adp_type
_atom_site_occupancy
_atom_site_symmetry_multiplicity
_atom_site_calc_flag
_atom_site_refinement_flags
Nd1 Nd 0.973574(3) 0.086830(7) 0.728114(3) 0.00555(2) Uani 1 1 d .
Co2 Co 0.786408(9) -0.247864(17) 0.537707(8) 0.00560(3) Uani 1 1 d .
C1 C 0.70554(7) -0.21270(13) 0.59252(6) 0.0088(2) Uani 1 1 d .
N1 N 0.65539(6) -0.19239(12) 0.62511(6) 0.01195(19) Uani 1 1 d .
C2 C 0.72363(7) -0.39267(14) 0.48663(7) 0.0101(2) Uani 1 1 d .
N2 N 0.68459(7) -0.48314(13) 0.45783(6) 0.0150(2) Uani 1 1 d .
C3 C 0.74762(7) -0.09121(13) 0.47634(7) 0.0099(2) Uani 1 1 d .
N3 N 0.72283(6) 0.00331(13) 0.43922(6) 0.0146(2) Uani 1 1 d .
C4 C 0.86621(7) -0.28445(13) 0.48157(6) 0.00846(19) Uani 1 1 d .
N4 N 0.91450(6) -0.30604(12) 0.44742(6) 0.0126(2) Uani 1 1 d .
C5 C 0.82586(7) -0.40607(13) 0.59729(6) 0.0088(2) Uani 1 1 d .
N5 N 0.85148(6) -0.50270(12) 0.63250(6) 0.01182(19) Uani 1 1 d .
C6 C 0.84788(7) -0.10719(13) 0.59265(6) 0.0087(2) Uani 1 1 d .
N6 N 0.88447(6) -0.02419(12) 0.62852(5) 0.01080(18) Uani 1 1 d .
O10 O 0.87170(5) -0.03048(10) 0.78331(5) 0.01184(16) Uani 1 1 d .
C10 C 0.84422(7) -0.08507(13) 0.83481(7) 0.0102(2) Uani 1 1 d .
H10 H 0.8436 -0.0241 0.8739 0.012 Uiso 1 1 calc R
N10 N 0.81613(6) -0.22366(11) 0.83705(5) 0.00888(17) Uani 1 1 d .
C12 C 0.78684(8) -0.28141(14) 0.89938(6) 0.0135(2) Uani 1 1 d .
H12A H 0.7883 -0.2020 0.9334 0.020 Uiso 1 1 calc R
H12B H 0.8180 -0.3650 0.9175 0.020 Uiso 1 1 calc R
H12C H 0.7349 -0.3153 0.8883 0.020 Uiso 1 1 calc R
C11 C 0.81465(8) -0.32567(15) 0.77819(7) 0.0155(2) Uani 1 1 d .
H11A H 0.8283 -0.2706 0.7386 0.023 Uiso 1 1 calc R
H11B H 0.7640 -0.3672 0.7681 0.023 Uiso 1 1 calc R
H11C H 0.8507 -0.4067 0.7889 0.023 Uiso 1 1 calc R
O20 O 1.02853(5) -0.13542(11) 0.78902(5) 0.01240(17) Uani 1 1 d .
C20 C 1.03500(7) -0.16269(14) 0.85264(7) 0.0129(2) Uani 1 1 d .
H20 H 1.0422 -0.0805 0.8827 0.016 Uiso 1 1 calc R
N20 N 1.03240(6) -0.29860(13) 0.87998(6) 0.0145(2) Uani 1 1 d .
C21 C 1.02069(10) -0.43291(16) 0.83778(9) 0.0254(3) Uani 1 1 d .
H21A H 1.0100 -0.4040 0.7900 0.038 Uiso 1 1 calc R
H21B H 0.9782 -0.4896 0.8517 0.038 Uiso 1 1 calc R
H21C H 1.0661 -0.4946 0.8435 0.038 Uiso 1 1 calc R
C22 C 1.03992(8) -0.31896(18) 0.95480(7) 0.0209(3) Uani 1 1 d .
H22A H 1.0412 -0.2213 0.9770 0.031 Uiso 1 1 calc R
H22B H 1.0865 -0.3729 0.9692 0.031 Uiso 1 1 calc R
H22C H 0.9970 -0.3761 0.9676 0.031 Uiso 1 1 calc R
O30 O 1.05242(5) -0.01634(10) 0.64637(5) 0.01263(17) Uani 1 1 d .
C30 C 1.07740(7) -0.07337(13) 0.59449(7) 0.0109(2) Uani 1 1 d .
H30 H 1.0983 -0.0079 0.5639 0.013 Uiso 1 1 calc R
N30 N 1.07633(6) -0.21848(12) 0.57991(5) 0.01079(19) Uani 1 1 d .
C32 C 1.10936(8) -0.27785(15) 0.51954(7) 0.0149(2) Uani 1 1 d .
H32A H 1.1237 -0.1948 0.4916 0.022 Uiso 1 1 calc R
H32B H 1.0722 -0.3402 0.4928 0.022 Uiso 1 1 calc R
H32C H 1.1539 -0.3376 0.5345 0.022 Uiso 1 1 calc R
C31 C 1.04000(8) -0.32796(15) 0.62289(7) 0.0162(2) Uani 1 1 d .
H31A H 1.0408 -0.2887 0.6691 0.024 Uiso 1 1 calc R
H31B H 1.0676 -0.4224 0.6241 0.024 Uiso 1 1 calc R
H31C H 0.9879 -0.3445 0.6037 0.024 Uiso 1 1 calc R
O40 O 1.10306(5) 0.17985(11) 0.76066(5) 0.01431(18) Uani 1 1 d .
C40 C 1.15472(8) 0.21736(16) 0.72486(7) 0.0167(3) Uani 1 1 d .
H40 H 1.1410 0.2386 0.6782 0.020 Uiso 1 1 calc R
N40 N 1.22751(6) 0.22878(14) 0.74898(6) 0.0173(2) Uani 1 1 d .
C41 C 1.25351(9) 0.1908(2) 0.82132(8) 0.0254(3) Uani 1 1 d .
H41A H 1.2649 0.2826 0.8471 0.038 Uiso 1 1 calc R
H41B H 1.2988 0.1290 0.8231 0.038 Uiso 1 1 calc R
H41C H 1.2138 0.1360 0.8411 0.038 Uiso 1 1 calc R
C42 C 1.28570(8) 0.27353(19) 0.70484(8) 0.0241(3) Uani 1 1 d .
H42A H 1.3214 0.1915 0.7020 0.036 Uiso 1 1 calc R
H42B H 1.3125 0.3615 0.7241 0.036 Uiso 1 1 calc R
H42C H 1.2616 0.2971 0.6593 0.036 Uiso 1 1 calc R
O1 O 0.98767(5) 0.18309(10) 0.84771(5) 0.01178(17) Uani 1 1 d D
H1B H 1.0313(6) 0.2140(17) 0.8769(7) 0.018 Uiso 1 1 d D
H1A H 0.9429(5) 0.2255(17) 0.8626(8) 0.018 Uiso 1 1 d D
O2 O 0.98496(5) 0.30085(10) 0.64946(5) 0.01099(16) Uani 1 1 d D
H2A H 0.9466(7) 0.3767(15) 0.6408(8) 0.016 Uiso 1 1 d D
H2B H 1.0177(7) 0.3014(16) 0.6142(7) 0.016 Uiso 1 1 d D
O3 O 0.87054(5) 0.27600(10) 0.73462(5) 0.01272(17) Uani 1 1 d D
H3B H 0.8596(9) 0.3561(14) 0.7048(6) 0.019 Uiso 1 1 d D
H3A H 0.8501(9) 0.2788(17) 0.7774(5) 0.019 Uiso 1 1 d D
O99 O 0.89305(5) 0.73618(10) 0.06394(5) 0.01377(17) Uani 1 1 d D
H99A H 0.8679(8) 0.8308(10) 0.0596(9) 0.021 Uiso 1 1 d D
H99B H 0.8549(7) 0.6608(13) 0.0722(9) 0.021 Uiso 1 1 d D

loop_
_atom_site_aniso_label
_atom_site_aniso_U_11
_atom_site_aniso_U_22
_atom_site_aniso_U_33
_atom_site_aniso_U_23
_atom_site_aniso_U_13
_atom_site_aniso_U_12
Nd1 0.00517(3) 0.00528(3) 0.00623(3) 0.00034(2) 0.00078(2) 0.00006(2)
Co2 0.00547(7) 0.00575(7) 0.00574(7) -0.00012(5) 0.00141(5) -0.00016(5)
C1 0.0102(5) 0.0073(5) 0.0087(5) 0.0006(4) -0.0002(4) -0.0012(4)
N1 0.0110(5) 0.0130(5) 0.0123(5) -0.0003(4) 0.0033(4) 0.0000(4)
C2 0.0107(5) 0.0101(5) 0.0096(5) 0.0015(4) 0.0021(4) 0.0018(4)
N2 0.0168(5) 0.0128(5) 0.0149(5) -0.0009(4) -0.0004(4) -0.0020(4)
C3 0.0085(5) 0.0106(5) 0.0109(5) -0.0014(4) 0.0019(4) -0.0007(4)
N3 0.0143(5) 0.0136(5) 0.0158(5) 0.0022(4) 0.0002(4) 0.0010(4)
C4 0.0099(5) 0.0068(5) 0.0086(5) 0.0010(4) 0.0007(4) -0.0005(4)
N4 0.0132(5) 0.0127(5) 0.0125(5) 0.0017(4) 0.0044(4) 0.0015(4)
C5 0.0081(5) 0.0098(5) 0.0088(5) -0.0017(4) 0.0029(4) -0.0011(4)
N5 0.0130(5) 0.0110(5) 0.0118(5) 0.0009(4) 0.0030(4) 0.0010(4)
C6 0.0079(5) 0.0095(5) 0.0090(5) 0.0023(4) 0.0022(4) 0.0021(4)
N6 0.0106(4) 0.0104(4) 0.0114(5) -0.0005(4) 0.0009(4) -0.0001(4)
O10 0.0110(4) 0.0130(4) 0.0117(4) 0.0029(3) 0.0023(3) -0.0030(3)
C10 0.0092(5) 0.0102(5) 0.0112(5) 0.0004(4) 0.0012(4) -0.0002(4)
N10 0.0104(4) 0.0078(4) 0.0089(4) 0.0004(3) 0.0029(3) -0.0006(3)
C12 0.0161(6) 0.0131(5) 0.0118(5) 0.0024(4) 0.0039(4) -0.0028(4)
C11 0.0205(6) 0.0119(6) 0.0145(6) -0.0040(5) 0.0039(5) -0.0016(5)
O20 0.0139(4) 0.0111(4) 0.0123(4) 0.0035(3) 0.0019(3) 0.0027(3)
C20 0.0118(5) 0.0122(5) 0.0150(6) 0.0023(4) 0.0027(4) 0.0031(4)
N20 0.0117(5) 0.0135(5) 0.0180(5) 0.0069(4) 0.0007(4) -0.0002(4)
C21 0.0325(9) 0.0147(6) 0.0268(8) 0.0057(6) -0.0074(7) -0.0024(6)
C22 0.0181(7) 0.0261(7) 0.0189(7) 0.0098(6) 0.0045(5) 0.0037(5)
O30 0.0122(4) 0.0119(4) 0.0145(4) -0.0023(3) 0.0047(3) 0.0018(3)
C30 0.0104(5) 0.0095(5) 0.0132(5) 0.0006(4) 0.0027(4) 0.0008(4)
N30 0.0131(5) 0.0093(4) 0.0105(4) -0.0002(4) 0.0036(4) 0.0001(4)
C32 0.0180(6) 0.0152(6) 0.0120(5) -0.0034(5) 0.0040(5) 0.0026(5)
C31 0.0189(6) 0.0114(5) 0.0192(6) 0.0018(5) 0.0067(5) -0.0018(5)
O40 0.0091(4) 0.0203(5) 0.0136(4) 0.0000(4) 0.0014(3) -0.0035(3)
C40 0.0131(6) 0.0230(7) 0.0135(6) 0.0014(5) -0.0006(5) -0.0047(5)
N40 0.0095(5) 0.0286(6) 0.0139(5) -0.0025(5) 0.0018(4) -0.0046(4)
C41 0.0182(7) 0.0388(9) 0.0187(7) 0.0000(6) -0.0007(5) -0.0010(6)
C42 0.0166(7) 0.0347(8) 0.0222(7) -0.0015(6) 0.0072(6) -0.0068(6)
O1 0.0072(4) 0.0148(4) 0.0130(4) -0.0047(3) -0.0001(3) 0.0008(3)
O2 0.0104(4) 0.0110(4) 0.0125(4) 0.0039(3) 0.0055(3) 0.0032(3)
O3 0.0145(4) 0.0141(4) 0.0106(4) 0.0050(3) 0.0058(3) 0.0059(3)
O99 0.0117(4) 0.0120(4) 0.0169(4) -0.0002(4) -0.0017(3) 0.0002(3)

loop_
_atom_type_symbol
_atom_type_description
_atom_type_scat_dispersion_real
_atom_type_scat_dispersion_imag
_atom_type_scat_source
C C -0.0001 0.0005 'International Tables Vol C Tables 4.2.6.8 and 6.1.1.4'
H H 0.0000 0.0000 'International Tables Vol C Tables 4.2.6.8 and 6.1.1.4'
N N 0.0005 0.0010 'International Tables Vol C Tables 4.2.6.8 and 6.1.1.4'
O O 0.0017 0.0018 'International Tables Vol C Tables 4.2.6.8 and 6.1.1.4'
Co Co 0.2163 0.3556 'International Tables Vol C Tables 4.2.6.8 and 6.1.1.4'
Nd Nd -0.9799 1.1650 'International Tables Vol C Tables 4.2.6.8 and 6.1.1.4'

loop_
_geom_angle_atom_site_label_1
_geom_angle_atom_site_label_2
_geom_angle_atom_site_label_3
_geom_angle
O30 Nd1 O10 129.88(3)
O30 Nd1 O40 73.12(3)
O10 Nd1 O40 138.08(3)
O30 Nd1 O20 77.91(3)
O10 Nd1 O20 73.33(3)
O40 Nd1 O20 80.48(3)
O30 Nd1 O2 77.62(3)
O10 Nd1 O2 136.15(3)
O40 Nd1 O2 76.46(3)
O20 Nd1 O2 150.27(3)
O30 Nd1 O1 138.65(3)
O10 Nd1 O1 74.40(3)
O40 Nd1 O1 69.12(3)
O20 Nd1 O1 79.84(3)
O2 Nd1 O1 108.53(3)
O30 Nd1 O3 140.16(3)
O10 Nd1 O3 71.60(3)
O40 Nd1 O3 115.32(3)
O20 Nd1 O3 140.45(3)
O2 Nd1 O3 67.86(3)
O1 Nd1 O3 73.65(3)
O30 Nd1 N6 72.66(3)
O10 Nd1 N6 75.54(3)
O40 Nd1 N6 143.65(3)
O20 Nd1 N6 103.84(3)
O2 Nd1 N6 84.61(3)
O1 Nd1 N6 147.15(3)
O3 Nd1 N6 84.57(3)
C1 Co2 C2 88.62(5)
C1 Co2 C5 91.32(5)
C2 Co2 C5 88.76(5)
C1 Co2 C4 179.02(5)
C2 Co2 C4 90.47(5)
C5 Co2 C4 89.02(5)
C1 Co2 C6 89.53(5)
C2 Co2 C6 177.31(5)
C5 Co2 C6 89.33(5)
C4 Co2 C6 91.40(5)
C1 Co2 C3 89.72(5)
C2 Co2 C3 90.65(5)
C5 Co2 C3 178.80(5)
C4 Co2 C3 89.93(5)
C6 Co2 C3 91.28(5)
N1 C1 Co2 178.85(11)
N2 C2 Co2 177.40(12)
N3 C3 Co2 178.87(12)
N4 C4 Co2 179.71(12)
N5 C5 Co2 178.18(11)
N6 C6 Co2 177.24(11)
C6 N6 Nd1 162.96(9)
C10 O10 Nd1 152.46(8)
O10 C10 N10 124.00(12)
C10 N10 C11 121.40(11)
C10 N10 C12 121.14(10)
C11 N10 C12 117.45(10)
C20 O20 Nd1 128.56(8)
O20 C20 N20 124.84(13)
C20 N20 C21 121.80(12)
C20 N20 C22 120.87(12)
C21 N20 C22 117.32(12)
C30 O30 Nd1 165.28(9)
O30 C30 N30 124.75(12)
C30 N30 C32 121.73(11)
C30 N30 C31 121.03(11)
C32 N30 C31 117.22(10)
C40 O40 Nd1 131.28(9)
O40 C40 N40 123.96(13)
C40 N40 C42 121.75(12)
C40 N40 C41 120.80(12)
C42 N40 C41 117.40(12)

loop_
_geom_bond_atom_site_label_1
_geom_bond_atom_site_label_2
_geom_bond_distance
Nd1 O30 2.3941(9)
Nd1 O10 2.4127(9)
Nd1 O40 2.4314(9)
Nd1 O20 2.4292(9)
Nd1 O2 2.4459(9)
Nd1 O1 2.4586(9)
Nd1 O3 2.4696(9)
Nd1 N6 2.5449(11)
Co2 C1 1.8887(12)
Co2 C2 1.8922(13)
Co2 C5 1.8919(12)
Co2 C4 1.8925(12)
Co2 C6 1.8924(12)
Co2 C3 1.8987(12)
C1 N1 1.1518(15)
C2 N2 1.1538(16)
C3 N3 1.1539(16)
C4 N4 1.1465(15)
C5 N5 1.1511(16)
C6 N6 1.1544(16)
O10 C10 1.2518(15)
C10 N10 1.3174(15)
N10 C11 1.4510(16)
N10 C12 1.4565(15)
O20 C20 1.2512(16)
C20 N20 1.3110(16)
N20 C21 1.4398(19)
N20 C22 1.4552(18)
O30 C30 1.2466(15)
C30 N30 1.3072(15)
N30 C32 1.4592(16)
N30 C31 1.4647(16)
O40 C40 1.2448(16)
C40 N40 1.3147(17)
N40 C42 1.4563(18)
N40 C41 1.4673(19)
